data_7234486
loop_
_publ_author_name
'Che-Wei Hsu'
'Yongbiao Zhao'
'Hsiu-Hsuan Yeh'
'Chin-Wei Lu'
'Cong Fan'
'Yue Hu'
'Neil Robertson'
'Gene-Hsiang Lee'
'Xiao Wei Sun'
'Yun Chi'

_publ_section_title
;
 Efficient Pt(ii) emitters assembled from neutral bipyridine and dianionic
 bipyrazolate: designs, photophysical characterization and the fabrication
 of non-doped OLEDs
;
_journal_name_full 'Journal of Materials Chemistry C'
_journal_page_first 10837
_journal_page_last 10847
_journal_paper_doi 10.1039/C5TC02261D
_journal_volume 3
_journal_year 2015
_chemical_formula_sum 'C30 H34 Cl2 F6 N6 Pt'
_chemical_formula_weight 858.62
_space_group_IT_number 60
_space_group_name_Hall '-P 2n 2ab'
_space_group_name_H-M_alt 'P b c n'
_symmetry_cell_setting orthorhombic
_symmetry_space_group_name_H-M 'P b c n'
_atom_sites_solution_hydrogens geom
_atom_sites_solution_primary direct
_atom_sites_solution_secondary difmap
_cell_angle_alpha 90.00
_cell_angle_beta 90.00
_cell_angle_gamma 90.00
_cell_formula_units_Z 8
_cell_length_a 14.7879(6)
_cell_length_b 18.8945(7)
_cell_length_c 23.5291(10)
_cell_measurement_reflns_used 6346
_cell_measurement_temperature 150(2)
_cell_measurement_theta_max 24.74
_cell_measurement_theta_min 2.21
_cell_volume 6574.3(5)
_computing_cell_refinement 'Bruker SAINT'
_computing_data_collection 'Bruker SMART'
_computing_data_reduction 'Bruker SAINT'
_computing_molecular_graphics 'Bruker SHELXTL'
_computing_publication_material 'Bruker SHELXTL'
_computing_structure_refinement 'SHELXL-97 (Sheldrick, 1997)'
_computing_structure_solution 'SHELXS-97 (Sheldrick, 1990)'
_diffrn_ambient_temperature 150(2)
_diffrn_measured_fraction_theta_full 1.000
_diffrn_measured_fraction_theta_max 1.000
_diffrn_measurement_device_type 'BRUKER SMART APEXCCD area detector'
_diffrn_measurement_method 'omega scans'
_diffrn_radiation_monochromator graphite
_diffrn_radiation_source 'fine-focus sealed tube'
_diffrn_radiation_type MoK\a
_diffrn_radiation_wavelength 0.71073
_diffrn_reflns_av_R_equivalents 0.0675
_diffrn_reflns_av_sigmaI/netI 0.0398
_diffrn_reflns_limit_h_max 18
_diffrn_reflns_limit_h_min -19
_diffrn_reflns_limit_k_max 24
_diffrn_reflns_limit_k_min -24
_diffrn_reflns_limit_l_max 30
_diffrn_reflns_limit_l_min -30
_diffrn_reflns_number 48712
_diffrn_reflns_theta_full 27.50
_diffrn_reflns_theta_max 27.50
_diffrn_reflns_theta_min 1.73
_exptl_absorpt_coefficient_mu 4.496
_exptl_absorpt_correction_T_max 0.5520
_exptl_absorpt_correction_T_min 0.4667
_exptl_absorpt_correction_type multi-scan
_exptl_absorpt_process_details 'SADABS (Bruker, 2001)'
_exptl_crystal_colour light-yellow
_exptl_crystal_density_diffrn 1.735
_exptl_crystal_density_meas ?
_exptl_crystal_density_method 'not measured'
_exptl_crystal_description block
_exptl_crystal_F_000 3376
_exptl_crystal_size_max 0.20
_exptl_crystal_size_mid 0.20
_exptl_crystal_size_min 0.15
_refine_diff_density_max 1.354
_refine_diff_density_min -1.058
_refine_diff_density_rms 0.126
_refine_ls_extinction_method none
_refine_ls_goodness_of_fit_ref 1.043
_refine_ls_hydrogen_treatment constr
_refine_ls_matrix_type full
_refine_ls_number_parameters 425
_refine_ls_number_reflns 7558
_refine_ls_number_restraints 10
_refine_ls_restrained_S_all 1.045
_refine_ls_R_factor_all 0.0535
_refine_ls_R_factor_gt 0.0370
_refine_ls_shift/su_max 0.005
_refine_ls_shift/su_mean 0.000
_refine_ls_structure_factor_coef Fsqd
_refine_ls_weighting_details 'calc w=1/[\s^2^(Fo^2^)+(0.0345P)^2^+16.6347P] where P=(Fo^2^+2Fc^2^)/3'
_refine_ls_weighting_scheme calc
_refine_ls_wR_factor_gt 0.0810
_refine_ls_wR_factor_ref 0.0879
_reflns_number_gt 5920
_reflns_number_total 7558
_reflns_threshold_expression >2sigma(I)
_cod_data_source_file J-Mater-Chem-C-2015-3-10837.cif
_cod_data_source_block complex3
_cod_depositor_comments
;
The following automatic conversions were performed:

data item '_symmetry_cell_setting' value 'Orthorhombic' was changed
to 'orthorhombic' in accordance with the built-in table derived from
the CIF Core dictionary named 'cif_core.dic' version 2.4.5 last
updated on 2014-11-21.

data item '_exptl_crystal_density_meas' value 'not_measured' was
changed to '?' -- the value is perceived as not measured.

Automatic conversion script
Id: cif_fix_values 6909 2019-04-08 15:41:33Z antanas 
;
_cod_original_sg_symbol_H-M Pbcn
_cod_database_code 7234486

loop_
_symmetry_equiv_pos_as_xyz
'x, y, z'
'-x+1/2, -y+1/2, z+1/2'
'-x, y, -z+1/2'
'x+1/2, -y+1/2, -z'
'-x, -y, -z'
'x-1/2, y-1/2, -z-1/2'
'x, -y, z-1/2'
'-x-1/2, y-1/2, z'

loop_
_atom_site_label
_atom_site_type_symbol
_atom_site_fract_x
_atom_site_fract_y
_atom_site_fract_z
_atom_site_U_iso_or_equiv
_atom_site_adp_type
_atom_site_occupancy
_atom_site_symmetry_multiplicity
_atom_site_calc_flag
_atom_site_refinement_flags
_atom_site_disorder_assembly
_atom_site_disorder_group
Pt Pt 0.864296(12) 0.205651(9) 0.293468(7) 0.02068(6) Uani 1 1 d . . .
N1 N 0.8766(2) 0.30112(19) 0.25547(17) 0.0225(8) Uani 1 1 d . . .
N2 N 0.8924(3) 0.1755(2) 0.21277(15) 0.0218(8) Uani 1 1 d . . .
N3 N 0.8902(3) 0.2967(2) 0.39366(17) 0.0251(8) Uani 1 1 d . . .
N4 N 0.8416(2) 0.2415(2) 0.37188(16) 0.0220(8) Uani 1 1 d . . .
N5 N 0.8412(3) 0.1098(2) 0.32783(16) 0.0229(8) Uani 1 1 d . . .
N6 N 0.8833(3) 0.0501(2) 0.31013(17) 0.0262(9) Uani 1 1 d . . .
C1 C 0.8611(3) 0.3639(3) 0.2799(2) 0.0269(10) Uani 1 1 d . . .
H1 H 0.8489 0.3653 0.3196 0.032 Uiso 1 1 calc R . .
C2 C 0.8620(3) 0.4264(2) 0.2501(2) 0.0291(11) Uani 1 1 d . . .
H2 H 0.8491 0.4695 0.2691 0.035 Uiso 1 1 calc R . .
C3 C 0.8816(3) 0.4271(3) 0.1921(2) 0.0266(11) Uani 1 1 d . A .
C4 C 0.8987(3) 0.3618(2) 0.1673(2) 0.0259(10) Uani 1 1 d . . .
H4 H 0.9141 0.3596 0.1281 0.031 Uiso 1 1 calc R . .
C5 C 0.8938(3) 0.2999(2) 0.19842(18) 0.0220(9) Uani 1 1 d . . .
C6 C 0.9030(3) 0.2292(2) 0.17431(19) 0.0215(9) Uani 1 1 d . . .
C7 C 0.9188(3) 0.2160(2) 0.1173(2) 0.0231(9) Uani 1 1 d . . .
H7 H 0.9244 0.2545 0.0916 0.028 Uiso 1 1 calc R . .
C8 C 0.9265(3) 0.1466(2) 0.09708(19) 0.0225(10) Uani 1 1 d . . .
C9 C 0.9181(3) 0.0934(2) 0.1373(2) 0.0277(11) Uani 1 1 d . . .
H9 H 0.9237 0.0454 0.1258 0.033 Uiso 1 1 calc R . .
C10 C 0.9019(3) 0.1085(2) 0.1935(2) 0.0270(10) Uani 1 1 d . . .
H10 H 0.8971 0.0705 0.2197 0.032 Uiso 1 1 calc R . .
C11 C 0.8829(4) 0.4953(3) 0.1568(2) 0.0363(13) Uani 1 1 d D . .
C12 C 0.8474(9) 0.5589(5) 0.1901(5) 0.069(4) Uani 0.675(3) 1 d P A 1
H12A H 0.7813 0.5603 0.1876 0.103 Uiso 0.675(3) 1 calc PR A 1
H12B H 0.8726 0.6025 0.1741 0.103 Uiso 0.675(3) 1 calc PR A 1
H12C H 0.8656 0.5546 0.2300 0.103 Uiso 0.675(3) 1 calc PR A 1
C13 C 0.9790(7) 0.5067(11) 0.1360(5) 0.061(4) Uani 0.675(3) 1 d P A 1
H13A H 0.9947 0.4698 0.1085 0.091 Uiso 0.675(3) 1 calc PR A 1
H13B H 1.0207 0.5044 0.1683 0.091 Uiso 0.675(3) 1 calc PR A 1
H13C H 0.9837 0.5533 0.1179 0.091 Uiso 0.675(3) 1 calc PR A 1
C14 C 0.817(2) 0.4811(7) 0.1072(12) 0.079(5) Uani 0.675(3) 1 d PD A 1
H14A H 0.8264 0.4330 0.0928 0.119 Uiso 0.675(3) 1 calc PR A 1
H14B H 0.8283 0.5152 0.0766 0.119 Uiso 0.675(3) 1 calc PR A 1
H14C H 0.7547 0.4861 0.1206 0.119 Uiso 0.675(3) 1 calc PR A 1
C12' C 0.9153(17) 0.5563(8) 0.1950(8) 0.069(4) Uani 0.325(3) 1 d PD A 2
H12D H 0.9601 0.5385 0.2221 0.103 Uiso 0.325(3) 1 calc PR A 2
H12E H 0.8636 0.5761 0.2157 0.103 Uiso 0.325(3) 1 calc PR A 2
H12F H 0.9427 0.5933 0.1714 0.103 Uiso 0.325(3) 1 calc PR A 2
C13' C 0.9610(15) 0.499(3) 0.1140(10) 0.061(4) Uani 0.325(3) 1 d PD A 2
H13D H 0.9579 0.4576 0.0885 0.091 Uiso 0.325(3) 1 calc PR A 2
H13E H 1.0188 0.4982 0.1344 0.091 Uiso 0.325(3) 1 calc PR A 2
H13F H 0.9563 0.5422 0.0916 0.091 Uiso 0.325(3) 1 calc PR A 2
C14' C 0.808(5) 0.502(2) 0.112(3) 0.079(5) Uani 0.325(3) 1 d PD A 2
H14D H 0.8052 0.4585 0.0892 0.119 Uiso 0.325(3) 1 calc PR A 2
H14E H 0.8213 0.5422 0.0867 0.119 Uiso 0.325(3) 1 calc PR A 2
H14F H 0.7497 0.5098 0.1306 0.119 Uiso 0.325(3) 1 calc PR A 2
C15 C 0.9421(3) 0.1285(2) 0.03502(19) 0.0245(10) Uani 1 1 d . . .
C16 C 0.9471(4) 0.1936(3) -0.0031(2) 0.0321(12) Uani 1 1 d . . .
H16A H 0.8910 0.2209 0.0005 0.048 Uiso 1 1 calc R . .
H16B H 0.9550 0.1788 -0.0427 0.048 Uiso 1 1 calc R . .
H16C H 0.9984 0.2231 0.0085 0.048 Uiso 1 1 calc R . .
C17 C 0.8629(3) 0.0816(3) 0.0143(2) 0.0324(11) Uani 1 1 d . . .
H17A H 0.8609 0.0380 0.0368 0.049 Uiso 1 1 calc R . .
H17B H 0.8717 0.0698 -0.0259 0.049 Uiso 1 1 calc R . .
H17C H 0.8058 0.1074 0.0188 0.049 Uiso 1 1 calc R . .
C18 C 1.0314(3) 0.0882(3) 0.0302(2) 0.0296(11) Uani 1 1 d . . .
H18A H 1.0812 0.1188 0.0426 0.044 Uiso 1 1 calc R . .
H18B H 1.0412 0.0741 -0.0094 0.044 Uiso 1 1 calc R . .
H18C H 1.0292 0.0460 0.0543 0.044 Uiso 1 1 calc R . .
C19 C 0.8999(4) 0.3596(3) 0.4836(2) 0.0312(11) Uani 1 1 d . . .
C20 C 0.8617(3) 0.3025(2) 0.4476(2) 0.0253(10) Uani 1 1 d . . .
C21 C 0.7970(3) 0.2520(2) 0.4614(2) 0.0249(10) Uani 1 1 d . . .
H21 H 0.7673 0.2452 0.4968 0.030 Uiso 1 1 calc R . .
C22 C 0.7861(3) 0.2139(2) 0.4118(2) 0.0239(10) Uani 1 1 d . . .
C23 C 0.7246(3) 0.1523(3) 0.3980(2) 0.0276(11) Uani 1 1 d . . .
C24 C 0.7798(3) 0.0949(2) 0.36912(19) 0.0245(10) Uani 1 1 d . . .
C25 C 0.7817(3) 0.0232(3) 0.3782(2) 0.0280(10) Uani 1 1 d . . .
H25 H 0.7464 -0.0034 0.4043 0.034 Uiso 1 1 calc R . .
C26 C 0.8467(3) -0.0017(2) 0.34071(19) 0.0249(10) Uani 1 1 d . . .
C27 C 0.8821(4) -0.0743(3) 0.3341(2) 0.0360(13) Uani 1 1 d . . .
C28 C 0.6844(4) 0.1220(3) 0.4531(2) 0.0378(13) Uani 1 1 d . . .
H28A H 0.6452 0.0818 0.4440 0.057 Uiso 1 1 calc R . .
H28B H 0.6490 0.1587 0.4723 0.057 Uiso 1 1 calc R . .
H28C H 0.7335 0.1062 0.4781 0.057 Uiso 1 1 calc R . .
C29 C 0.6480(3) 0.1770(3) 0.3586(3) 0.0388(13) Uani 1 1 d . . .
H29A H 0.6738 0.1973 0.3239 0.058 Uiso 1 1 calc R . .
H29B H 0.6116 0.2130 0.3781 0.058 Uiso 1 1 calc R . .
H29C H 0.6096 0.1366 0.3487 0.058 Uiso 1 1 calc R . .
F1 F 0.8650(2) 0.42402(15) 0.47120(14) 0.0402(7) Uani 1 1 d . . .
F2 F 0.9891(2) 0.36748(16) 0.47745(15) 0.0458(8) Uani 1 1 d . . .
F3 F 0.8832(3) 0.34882(18) 0.53816(13) 0.0531(10) Uani 1 1 d . . .
F4 F 0.8937(3) -0.09301(19) 0.28038(15) 0.0734(13) Uani 1 1 d . . .
F5 F 0.8281(3) -0.12280(16) 0.35761(17) 0.0562(10) Uani 1 1 d . . .
F6 F 0.9621(2) -0.08380(18) 0.35966(18) 0.0607(11) Uani 1 1 d . . .
C30 C 0.8886(10) 0.1926(10) 0.6622(7) 0.159(8) Uiso 0.675(3) 1 d PD A 1
H30A H 0.8980 0.1512 0.6873 0.191 Uiso 0.675(3) 1 calc PR A 1
H30B H 0.9490 0.2107 0.6514 0.191 Uiso 0.675(3) 1 calc PR A 1
Cl1 Cl 0.8357(3) 0.1648(2) 0.60276(14) 0.0964(11) Uani 0.675(3) 1 d PD A 1
Cl2 Cl 0.8361(3) 0.2551(2) 0.69952(17) 0.0948(10) Uani 0.675(3) 1 d PD A 1
C30' C 0.863(3) 0.200(2) 0.6915(10) 0.159(8) Uiso 0.325(3) 1 d PD A 2
H30C H 0.8803 0.1492 0.6937 0.191 Uiso 0.325(3) 1 calc PR A 2
H30D H 0.8105 0.2073 0.7168 0.191 Uiso 0.325(3) 1 calc PR A 2
Cl1' Cl 0.8341(5) 0.2203(5) 0.6238(3) 0.0964(11) Uani 0.325(3) 1 d PD A 2
Cl2' Cl 0.9517(5) 0.2509(4) 0.7141(3) 0.0948(10) Uani 0.325(3) 1 d PD . 2

loop_
_atom_site_aniso_label
_atom_site_aniso_U_11
_atom_site_aniso_U_22
_atom_site_aniso_U_33
_atom_site_aniso_U_23
_atom_site_aniso_U_13
_atom_site_aniso_U_12
Pt 0.02195(10) 0.01763(10) 0.02248(9) -0.00040(7) 0.00172(7) -0.00030(7)
N1 0.022(2) 0.0173(19) 0.028(2) -0.0017(15) 0.0003(15) -0.0005(16)
N2 0.022(2) 0.0204(19) 0.023(2) 0.0000(16) 0.0021(15) 0.0004(16)
N3 0.022(2) 0.023(2) 0.030(2) -0.0025(17) -0.0007(16) -0.0031(16)
N4 0.021(2) 0.021(2) 0.0236(19) -0.0021(16) 0.0017(15) -0.0012(15)
N5 0.025(2) 0.0170(19) 0.027(2) -0.0017(16) 0.0014(16) 0.0017(16)
N6 0.026(2) 0.023(2) 0.030(2) -0.0016(16) 0.0002(16) 0.0050(17)
C1 0.036(3) 0.021(2) 0.025(2) -0.0072(18) 0.000(2) -0.001(2)
C2 0.034(3) 0.017(2) 0.036(3) -0.005(2) -0.001(2) 0.002(2)
C3 0.027(3) 0.023(3) 0.029(2) 0.0024(19) -0.0032(19) 0.002(2)
C4 0.030(3) 0.023(2) 0.024(2) -0.0001(19) 0.002(2) 0.001(2)
C5 0.020(2) 0.022(2) 0.023(2) -0.0012(18) 0.0047(17) -0.0010(18)
C6 0.017(2) 0.018(2) 0.029(2) -0.0007(18) -0.0007(19) 0.0001(18)
C7 0.021(2) 0.022(2) 0.026(2) 0.0019(19) -0.0007(18) -0.0004(18)
C8 0.016(2) 0.024(2) 0.027(2) -0.0042(19) -0.0002(18) 0.0023(18)
C9 0.032(3) 0.019(2) 0.032(3) -0.0053(19) 0.001(2) 0.001(2)
C10 0.036(3) 0.015(2) 0.029(3) 0.0020(18) 0.003(2) -0.002(2)
C11 0.045(3) 0.023(3) 0.041(3) 0.007(2) 0.000(2) 0.004(2)
C12 0.117(11) 0.029(4) 0.061(5) 0.019(4) 0.015(7) 0.040(6)
C13 0.055(6) 0.051(7) 0.076(10) 0.034(10) 0.006(6) -0.002(6)
C14 0.094(9) 0.035(11) 0.108(8) 0.044(10) -0.050(8) -0.011(10)
C12' 0.117(11) 0.029(4) 0.061(5) 0.019(4) 0.015(7) 0.040(6)
C13' 0.055(6) 0.051(7) 0.076(10) 0.034(10) 0.006(6) -0.002(6)
C14' 0.094(9) 0.035(11) 0.108(8) 0.044(10) -0.050(8) -0.011(10)
C15 0.025(2) 0.023(2) 0.025(2) -0.0003(19) -0.0025(19) 0.001(2)
C16 0.038(3) 0.032(3) 0.027(2) -0.001(2) 0.001(2) -0.001(2)
C17 0.031(3) 0.034(3) 0.033(3) -0.005(2) -0.006(2) -0.004(2)
C18 0.026(3) 0.029(3) 0.033(3) -0.005(2) 0.001(2) 0.005(2)
C19 0.029(3) 0.029(3) 0.035(3) -0.006(2) -0.003(2) 0.004(2)
C20 0.025(2) 0.023(2) 0.028(2) -0.0018(19) -0.0027(19) 0.005(2)
C21 0.025(2) 0.025(3) 0.025(2) -0.0015(19) 0.0008(19) 0.005(2)
C22 0.021(2) 0.024(3) 0.027(2) 0.0009(19) 0.0039(18) 0.0017(19)
C23 0.022(2) 0.029(3) 0.032(3) 0.000(2) 0.004(2) -0.001(2)
C24 0.024(2) 0.024(2) 0.025(2) -0.0014(19) -0.0006(19) -0.0023(19)
C25 0.030(3) 0.025(2) 0.029(2) 0.003(2) -0.001(2) -0.005(2)
C26 0.031(3) 0.020(2) 0.024(2) 0.0024(18) -0.0040(19) -0.0028(19)
C27 0.052(4) 0.024(3) 0.032(3) 0.002(2) 0.000(2) -0.001(2)
C28 0.038(3) 0.032(3) 0.044(3) -0.001(2) 0.017(2) -0.005(2)
C29 0.021(3) 0.037(3) 0.058(4) -0.004(3) -0.005(2) -0.002(2)
F1 0.0435(18) 0.0259(16) 0.0512(19) -0.0082(14) -0.0085(15) 0.0053(14)
F2 0.0298(17) 0.0397(19) 0.068(2) -0.0176(16) -0.0132(16) -0.0010(14)
F3 0.086(3) 0.045(2) 0.0288(17) -0.0088(15) -0.0048(17) -0.0100(19)
F4 0.141(4) 0.038(2) 0.041(2) -0.0085(16) 0.010(2) 0.026(2)
F5 0.064(2) 0.0224(17) 0.082(3) 0.0103(17) 0.000(2) -0.0081(16)
F6 0.052(2) 0.0349(19) 0.095(3) -0.0010(19) -0.020(2) 0.0145(17)
Cl1 0.084(2) 0.143(4) 0.0618(19) -0.0044(19) 0.0037(16) 0.001(2)
Cl2 0.080(2) 0.087(2) 0.118(3) -0.0228(19) 0.0210(19) -0.0007(18)
Cl1' 0.084(2) 0.143(4) 0.0618(19) -0.0044(19) 0.0037(16) 0.001(2)
Cl2' 0.080(2) 0.087(2) 0.118(3) -0.0228(19) 0.0210(19) -0.0007(18)

loop_
_atom_type_symbol
_atom_type_description
_atom_type_scat_dispersion_real
_atom_type_scat_dispersion_imag
_atom_type_scat_source
C C 0.0033 0.0016 'International Tables Vol C Tables 4.2.6.8 and 6.1.1.4'
H H 0.0000 0.0000 'International Tables Vol C Tables 4.2.6.8 and 6.1.1.4'
N N 0.0061 0.0033 'International Tables Vol C Tables 4.2.6.8 and 6.1.1.4'
F F 0.0171 0.0103 'International Tables Vol C Tables 4.2.6.8 and 6.1.1.4'
Cl Cl 0.1484 0.1585 'International Tables Vol C Tables 4.2.6.8 and 6.1.1.4'
Pt Pt -1.7033 8.3905 'International Tables Vol C Tables 4.2.6.8 and 6.1.1.4'

loop_
_geom_angle_atom_site_label_1
_geom_angle_atom_site_label_2
_geom_angle_atom_site_label_3
_geom_angle
_geom_angle_site_symmetry_1
_geom_angle_site_symmetry_3
N4 Pt N5 84.55(15) . .
N4 Pt N1 96.97(15) . .
N5 Pt N1 174.84(15) . .
N4 Pt N2 175.96(15) . .
N5 Pt N2 99.14(15) . .
N1 Pt N2 79.49(15) . .
C1 N1 C5 118.0(4) . .
C1 N1 Pt 125.8(3) . .
C5 N1 Pt 115.8(3) . .
C10 N2 C6 117.3(4) . .
C10 N2 Pt 126.8(3) . .
C6 N2 Pt 115.8(3) . .
C20 N3 N4 104.6(4) . .
C22 N4 N3 110.6(4) . .
C22 N4 Pt 127.9(3) . .
N3 N4 Pt 121.2(3) . .
N6 N5 C24 110.7(4) . .
N6 N5 Pt 123.3(3) . .
C24 N5 Pt 126.0(3) . .
C26 N6 N5 105.1(4) . .
N1 C1 C2 122.7(4) . .
C1 C2 C3 120.7(4) . .
C4 C3 C2 116.1(4) . .
C4 C3 C11 121.1(4) . .
C2 C3 C11 122.8(4) . .
C5 C4 C3 121.4(4) . .
N1 C5 C4 121.0(4) . .
N1 C5 C6 114.6(4) . .
C4 C5 C6 124.4(4) . .
N2 C6 C7 121.8(4) . .
N2 C6 C5 114.3(4) . .
C7 C6 C5 123.9(4) . .
C6 C7 C8 120.8(4) . .
C9 C8 C7 116.1(4) . .
C9 C8 C15 120.4(4) . .
C7 C8 C15 123.5(4) . .
C10 C9 C8 121.4(4) . .
N2 C10 C9 122.4(4) . .
C13 C11 C12 112.0(10) . .
C13 C11 C3 107.8(8) . .
C12 C11 C3 112.2(5) . .
C13 C11 C13' 22.8(14) . .
C12 C11 C13' 124.3(19) . .
C3 C11 C13' 113.6(18) . .
C13 C11 C12' 77.9(12) . .
C12 C11 C12' 38.5(10) . .
C3 C11 C12' 108.5(8) . .
C13' C11 C12' 96.8(19) . .
C13 C11 C14' 116(4) . .
C12 C11 C14' 92(2) . .
C3 C11 C14' 116(2) . .
C13' C11 C14' 95(4) . .
C12' C11 C14' 124.3(19) . .
C13 C11 C14 111.8(16) . .
C12 C11 C14 108.0(12) . .
C3 C11 C14 104.8(9) . .
C13' C11 C14 89.1(19) . .
C12' C11 C14 140.2(10) . .
C14' C11 C14 16(3) . .
C8 C15 C16 113.0(4) . .
C8 C15 C18 108.3(4) . .
C16 C15 C18 108.5(4) . .
C8 C15 C17 108.5(4) . .
C16 C15 C17 108.3(4) . .
C18 C15 C17 110.2(4) . .
F3 C19 F2 107.8(4) . .
F3 C19 F1 106.1(4) . .
F2 C19 F1 104.6(4) . .
F3 C19 C20 111.8(4) . .
F2 C19 C20 113.3(4) . .
F1 C19 C20 112.7(4) . .
N3 C20 C21 112.4(4) . .
N3 C20 C19 118.7(4) . .
C21 C20 C19 128.9(4) . .
C22 C21 C20 103.9(4) . .
N4 C22 C21 108.4(4) . .
N4 C22 C23 120.8(4) . .
C21 C22 C23 130.8(4) . .
C22 C23 C24 108.8(4) . .
C22 C23 C29 109.8(4) . .
C24 C23 C29 110.1(4) . .
C22 C23 C28 109.7(4) . .
C24 C23 C28 108.6(4) . .
C29 C23 C28 109.7(4) . .
N5 C24 C25 107.6(4) . .
N5 C24 C23 122.1(4) . .
C25 C24 C23 130.3(4) . .
C24 C25 C26 104.5(4) . .
N6 C26 C25 112.1(4) . .
N6 C26 C27 118.8(4) . .
C25 C26 C27 128.9(4) . .
F4 C27 F5 106.9(5) . .
F4 C27 F6 106.2(5) . .
F5 C27 F6 104.5(4) . .
F4 C27 C26 113.3(4) . .
F5 C27 C26 112.4(5) . .
F6 C27 C26 112.9(4) . .
Cl2 C30 Cl1 116.3(7) . .
Cl1' C30' Cl2' 110.8(8) . .
C30' Cl2' Cl2' 137.0(7) . 3_756

loop_
_geom_bond_atom_site_label_1
_geom_bond_atom_site_label_2
_geom_bond_distance
_geom_bond_site_symmetry_2
Pt N4 1.994(4) .
Pt N5 2.012(4) .
Pt N1 2.021(4) .
Pt N2 2.025(4) .
N1 C1 1.338(6) .
N1 C5 1.367(6) .
N2 C10 1.353(6) .
N2 C6 1.367(6) .
N3 C20 1.342(6) .
N3 N4 1.367(5) .
N4 C22 1.352(6) .
N5 N6 1.355(5) .
N5 C24 1.359(6) .
N6 C26 1.329(6) .
C1 C2 1.375(7) .
C2 C3 1.395(7) .
C3 C4 1.389(7) .
C3 C11 1.532(7) .
C4 C5 1.382(6) .
C5 C6 1.458(6) .
C6 C7 1.384(6) .
C7 C8 1.399(6) .
C8 C9 1.387(6) .
C8 C15 1.518(6) .
C9 C10 1.372(6) .
C11 C13 1.519(12) .
C11 C12 1.527(11) .
C11 C13' 1.535(10) .
C11 C12' 1.538(10) .
C11 C14' 1.539(10) .
C11 C14 1.544(8) .
C15 C16 1.524(6) .
C15 C18 1.529(6) .
C15 C17 1.548(6) .
C19 F3 1.323(6) .
C19 F2 1.336(6) .
C19 F1 1.354(6) .
C19 C20 1.483(7) .
C20 C21 1.390(7) .
C21 C22 1.381(6) .
C22 C23 1.513(7) .
C23 C24 1.517(7) .
C23 C29 1.536(7) .
C23 C28 1.536(7) .
C24 C25 1.372(6) .
C25 C26 1.387(7) .
C26 C27 1.477(7) .
C27 F4 1.323(6) .
C27 F5 1.336(6) .
C27 F6 1.340(6) .
C30 Cl2 1.663(9) .
C30 Cl1 1.687(9) .
C30' Cl1' 1.695(10) .
C30' Cl2' 1.713(10) .
Cl2' Cl2' 2.212(14) 3_756
